data_7124014
loop_
_publ_author_name
'Bal\'azs, L\'aszl\'o B'
'Khalikuzzaman, Jasmina B.'
'Cs\'ok\'as, D\'aniel'
'Li, Yongxin'
'Pullarkat, Sumod A.'
'Leung, Pak-Hing'

_publ_section_title
;
 Tandem double hydrophosphination of
 \a,\b,\g,\d-unsaturated-1,3-indandiones: diphosphine synthesis,
 mechanistic investigations and coordination chemistry.
;
_journal_name_full 'Chemical Communications'
_journal_paper_doi 10.1039/C9CC05384K
_journal_year 2019
_chemical_absolute_configuration ad
_chemical_formula_sum 'C52 H49 N O4 P2 Pd'
_chemical_formula_weight 920.26
_space_group_crystal_system orthorhombic
_space_group_IT_number 19
_space_group_name_Hall 'P 2ac 2ab'
_space_group_name_H-M_alt 'P 21 21 21'
_symmetry_space_group_name_Hall 'P 2ac 2ab'
_symmetry_space_group_name_H-M 'P 21 21 21'
_atom_sites_solution_hydrogens mixed
_atom_sites_solution_primary dual
_audit_update_record
;
2019-07-03 deposited with the CCDC.    2019-08-15 downloaded from the CCDC.
;
_cell_angle_alpha 90
_cell_angle_beta 90
_cell_angle_gamma 90
_cell_formula_units_Z 4
_cell_length_a 9.8394(11)
_cell_length_b 20.038(3)
_cell_length_c 22.336(2)
_cell_measurement_reflns_used 9958
_cell_measurement_temperature 100.(2)
_cell_measurement_theta_max 29.2981
_cell_measurement_theta_min 2.7361
_cell_volume 4403.8(9)
_computing_cell_refinement 'SAINT V8.38A (Bruker AXS Inc., 2017)'
_computing_data_collection 'APEX3 (Bruker AXS Inc., 2018)'
_computing_data_reduction 'SAINT V8.38A (Bruker AXS Inc., 2017)'
_computing_molecular_graphics 'XP (Bruker AXS Inc., 2018)'
_computing_publication_material 'APEX3 (Bruker AXS Inc., 2018)'
_computing_structure_refinement 'SHELXL-2017/1 (Sheldrick, 2017)'
_computing_structure_solution 'XT, VERSION 2014/5'
_diffrn_ambient_temperature 100.(2)
_diffrn_detector_area_resol_mean 7.4074
_diffrn_measured_fraction_theta_full 0.996
_diffrn_measured_fraction_theta_max 0.996
_diffrn_measurement_device_type 'Photon II CPADs detector'
_diffrn_measurement_method 'phi and omega scans'
_diffrn_radiation_monochromator 'Multilayer Mirror'
_diffrn_radiation_type MoK\a
_diffrn_radiation_wavelength 0.71073
_diffrn_reflns_av_R_equivalents 0.0644
_diffrn_reflns_av_unetI/netI 0.0789
_diffrn_reflns_limit_h_max 14
_diffrn_reflns_limit_h_min -13
_diffrn_reflns_limit_k_max 28
_diffrn_reflns_limit_k_min -23
_diffrn_reflns_limit_l_max 31
_diffrn_reflns_limit_l_min -31
_diffrn_reflns_number 40416
_diffrn_reflns_theta_full 30.47
_diffrn_reflns_theta_max 30.47
_diffrn_reflns_theta_min 2.26
_diffrn_source 'Incoatec microfocus source'
_diffrn_source_type 'Bruker D8 Quest'
_exptl_absorpt_coefficient_mu 0.541
_exptl_absorpt_correction_T_max 0.96
_exptl_absorpt_correction_T_min 0.73
_exptl_absorpt_correction_type multi-scan
_exptl_absorpt_process_details
;
SADABS-2016/2 - Bruker AXS area detector scaling and absorption correction
;
_exptl_crystal_colour orange
_exptl_crystal_density_diffrn 1.388
_exptl_crystal_density_method 'not measured'
_exptl_crystal_description block
_exptl_crystal_F_000 1904
_exptl_crystal_size_max 0.200
_exptl_crystal_size_mid 0.140
_exptl_crystal_size_min 0.080
_refine_diff_density_max 0.566
_refine_diff_density_min -0.869
_refine_ls_abs_structure_details
;

Flack x determined using 3968 quotients [(I+)-(I-)]/[(I+)+(I-)]
(Parsons, Flack and Wagner, Acta Cryst. B69 (2013) 249-259).
;
_refine_ls_abs_structure_Flack -0.025(13)
_refine_ls_extinction_method none
_refine_ls_goodness_of_fit_ref 1.033
_refine_ls_hydrogen_treatment mixed
_refine_ls_matrix_type full
_refine_ls_number_parameters 552
_refine_ls_number_reflns 13300
_refine_ls_number_restraints 1
_refine_ls_restrained_S_all 1.033
_refine_ls_R_factor_all 0.0641
_refine_ls_R_factor_gt 0.0444
_refine_ls_shift/su_max 0.000
_refine_ls_shift/su_mean 0.000
_refine_ls_structure_factor_coef Fsqd
_refine_ls_weighting_details 'w=1/[\s^2^(Fo^2^)+(0.0302P)^2^+0.7791P] where P=(Fo^2^+2Fc^2^)/3'
_refine_ls_weighting_scheme calc
_refine_ls_wR_factor_gt 0.0805
_refine_ls_wR_factor_ref 0.0896
_reflns_number_gt 10960
_reflns_number_total 13300
_reflns_threshold_expression 'I > 2\s(I)'
_cod_data_source_file c9cc05384k2.cif
_cod_data_source_block leung1123m
_cod_depositor_comments
;
The following automatic conversions were performed:

'_exptl_absorpt_correction_type' value 'Multi-Scan' changed to
'multi-scan' according to
/home/data/users/saulius/crontab/automatic-downloads/rss-feeds/RSC/lib/dictionaries/cif_core.dic
dictionary named 'cif_core.dic' version 2.4.2 from 2011-04-26.

Automatic conversion script
Id: cif_fix_values 4973 2017-02-22 13:04:09Z antanas 
;
_cod_original_cell_volume 4403.8(8)
_cod_database_code 7124014

loop_
_space_group_symop_operation_xyz
'x, y, z'
'-x+1/2, -y, z+1/2'
'-x, y+1/2, -z+1/2'
'x+1/2, -y+1/2, -z'

loop_
_atom_site_type_symbol
_atom_site_label
_atom_site_fract_x
_atom_site_fract_y
_atom_site_fract_z
_atom_site_U_iso_or_equiv
_atom_site_adp_type
_atom_site_calc_flag
_atom_site_refinement_flags_adp
_atom_site_refinement_flags_posn
_atom_site_occupancy
C C1 0.3204(4) 0.6346(2) 0.54493(19) 0.0202(8) Uani d . . 1
C C2 0.3658(4) 0.6288(2) 0.4861(2) 0.0250(10) Uani d . . 1
H H2 0.436068 0.598028 0.476684 0.03 Uiso calc U R 1
C C3 0.3082(5) 0.6680(2) 0.4408(2) 0.0302(10) Uani d . . 1
H H3 0.340002 0.663945 0.400819 0.036 Uiso calc U R 1
C C4 0.2040(5) 0.7131(3) 0.4542(2) 0.0372(12) Uani d . . 1
H H4 0.164709 0.7394 0.423322 0.045 Uiso calc U R 1
C C5 0.1585(5) 0.7194(2) 0.5125(2) 0.0343(11) Uani d . . 1
H H5 0.087697 0.749938 0.521658 0.041 Uiso calc U R 1
C C6 0.2165(4) 0.6808(2) 0.5580(2) 0.0248(9) Uani d . . 1
C C7 0.1713(4) 0.6863(2) 0.6230(2) 0.0283(10) Uani d . . 1
H H7 0.107902 0.648293 0.630818 0.034 Uiso calc U R 1
C C8 0.0948(5) 0.7503(2) 0.6383(2) 0.0391(12) Uani d . . 1
H H8A 0.084984 0.753937 0.681838 0.059 Uiso calc U R 1
H H8B 0.0046 0.749242 0.619696 0.059 Uiso calc U R 1
H H8C 0.145616 0.788845 0.623194 0.059 Uiso calc U R 1
C C9 0.2607(6) 0.6599(3) 0.7230(2) 0.0484(15) Uani d . . 1
H H9A 0.343665 0.649526 0.745379 0.073 Uiso calc U R 1
H H9B 0.198607 0.621747 0.724664 0.073 Uiso calc U R 1
H H9C 0.216567 0.699086 0.740695 0.073 Uiso calc U R 1
C C10 0.3906(5) 0.7321(2) 0.6591(2) 0.0393(12) Uani d . . 1
H H10A 0.403939 0.74738 0.617866 0.059 Uiso calc U R 1
H H10B 0.478143 0.718581 0.676152 0.059 Uiso calc U R 1
H H10C 0.352031 0.768419 0.68309 0.059 Uiso calc U R 1
C C11 0.5228(4) 0.5141(2) 0.72293(18) 0.0212(9) Uani d . . 1
C C12 0.5711(4) 0.5099(2) 0.78648(18) 0.0233(9) Uani d . . 1
C C13 0.5837(5) 0.5585(2) 0.8297(2) 0.0336(11) Uani d . . 1
H H13 0.563447 0.603873 0.821405 0.04 Uiso calc U R 1
C C14 0.6280(5) 0.5379(2) 0.8869(2) 0.0376(12) Uani d . . 1
H H14 0.639493 0.570204 0.917611 0.045 Uiso calc U R 1
C C15 0.6546(6) 0.4723(3) 0.8987(2) 0.0384(12) Uani d . . 1
H H15 0.680963 0.459525 0.937934 0.046 Uiso calc U R 1
C C16 0.6438(5) 0.4234(2) 0.8539(2) 0.0322(11) Uani d . . 1
H H16 0.663685 0.377928 0.861958 0.039 Uiso calc U R 1
C C17 0.6031(5) 0.4439(2) 0.79759(18) 0.0230(8) Uani d . . 1
C C18 0.5836(4) 0.4057(2) 0.73988(17) 0.0213(8) Uani d . . 1
C C19 0.5300(4) 0.4516(2) 0.69672(18) 0.0169(8) Uani d . . 1
C C20 0.4781(4) 0.43333(19) 0.63559(17) 0.0162(8) Uani d . . 1
H H20 0.53066 0.393767 0.62115 0.019 Uiso calc U R 1
C C21 0.3250(4) 0.4137(2) 0.63782(17) 0.0176(8) Uani d . . 1
H H21A 0.275844 0.444202 0.665121 0.021 Uiso calc U R 1
H H21B 0.284688 0.418029 0.597403 0.021 Uiso calc U R 1
C C22 0.3092(4) 0.34078(19) 0.66010(18) 0.0170(8) Uani d . . 1
H H22 0.377047 0.333855 0.692856 0.02 Uiso calc U R 1
C C23 0.3388(4) 0.28977(19) 0.6119(2) 0.0198(8) Uani d . . 1
C C24 0.2593(5) 0.2847(2) 0.5600(2) 0.0248(9) Uani d . . 1
H H24 0.182417 0.312867 0.555403 0.03 Uiso calc U R 1
C C25 0.2907(5) 0.2393(2) 0.5153(2) 0.0297(11) Uani d . . 1
H H25 0.234485 0.235811 0.4809 0.036 Uiso calc U R 1
C C26 0.4039(6) 0.1991(2) 0.5209(2) 0.0350(11) Uani d . . 1
H H26 0.427307 0.168671 0.489933 0.042 Uiso calc U R 1
C C27 0.4828(5) 0.2033(2) 0.5718(3) 0.0398(13) Uani d . . 1
H H27 0.560229 0.175391 0.575956 0.048 Uiso calc U R 1
C C28 0.4504(4) 0.2480(2) 0.6171(3) 0.0292(10) Uani d . . 1
H H28 0.505321 0.249996 0.652003 0.035 Uiso calc U R 1
C C29 0.1519(4) 0.2452(2) 0.72704(19) 0.0201(8) Uani d . . 1
C C30 0.0692(5) 0.1943(2) 0.7059(2) 0.0275(10) Uani d . . 1
H H30 0.00712 0.202699 0.674237 0.033 Uiso calc U R 1
C C31 0.0771(6) 0.1312(2) 0.7310(2) 0.0391(13) Uani d . . 1
H H31 0.021418 0.096445 0.715748 0.047 Uiso calc U R 1
C C32 0.1645(5) 0.1182(2) 0.7778(2) 0.0342(11) Uani d . . 1
H H32 0.168634 0.074847 0.794991 0.041 Uiso calc U R 1
C C33 0.2462(5) 0.1690(2) 0.7994(2) 0.0334(11) Uani d . . 1
H H33 0.306745 0.160596 0.831694 0.04 Uiso calc U R 1
C C34 0.2401(5) 0.2322(2) 0.7741(2) 0.0300(10) Uani d . . 1
H H34 0.296621 0.266776 0.789152 0.036 Uiso calc U R 1
C C35 0.1198(4) 0.3864(2) 0.75117(18) 0.0212(9) Uani d . . 1
C C36 -0.0099(4) 0.4118(2) 0.7608(2) 0.0272(9) Uani d . . 1
H H36 -0.083261 0.397991 0.7361 0.033 Uiso calc U R 1
C C37 -0.0321(5) 0.4575(2) 0.8065(2) 0.0337(11) Uani d . . 1
H H37 -0.121043 0.474331 0.813335 0.04 Uiso calc U R 1
C C38 0.0734(5) 0.4784(2) 0.8420(2) 0.0294(10) Uani d . . 1
H H38 0.057053 0.509546 0.873213 0.035 Uiso calc U R 1
C C39 0.2032(5) 0.4546(2) 0.8326(2) 0.0272(10) Uani d . . 1
H H39 0.275948 0.469463 0.857156 0.033 Uiso calc U R 1
C C40 0.2274(4) 0.4090(3) 0.78735(18) 0.0243(9) Uani d . . 1
H H40 0.316921 0.392841 0.78069 0.029 Uiso calc U R 1
C C41 0.4489(4) 0.4586(2) 0.51249(18) 0.0166(8) Uani d . . 1
C C42 0.3156(4) 0.4655(2) 0.49152(18) 0.0184(8) Uani d . . 1
H H42 0.258269 0.499016 0.507834 0.022 Uiso calc U R 1
C C43 0.2669(4) 0.4235(2) 0.44693(19) 0.0234(9) Uani d . . 1
H H43 0.176766 0.428864 0.432486 0.028 Uiso calc U R 1
C C44 0.3490(5) 0.3739(2) 0.42344(19) 0.0223(9) Uani d . . 1
H H44 0.314449 0.344573 0.393713 0.027 Uiso calc U R 1
C C45 0.4813(5) 0.3673(2) 0.44334(19) 0.0235(9) Uani d . . 1
H H45 0.538296 0.333811 0.426653 0.028 Uiso calc U R 1
C C46 0.5314(4) 0.4093(2) 0.48767(17) 0.0197(8) Uani d . . 1
H H46 0.622483 0.404439 0.501109 0.024 Uiso calc U R 1
C C47 0.6842(4) 0.5149(2) 0.57562(17) 0.0174(8) Uani d . . 1
C C48 0.7300(4) 0.5779(2) 0.55806(18) 0.0215(9) Uani d . . 1
H H48 0.666033 0.611943 0.548909 0.026 Uiso calc U R 1
C C49 0.8683(4) 0.5912(2) 0.55386(19) 0.0278(9) Uani d . . 1
H H49 0.898603 0.634141 0.54171 0.033 Uiso calc U R 1
C C50 0.9614(5) 0.5420(3) 0.5674(2) 0.0307(11) Uani d . . 1
H H50 1.055838 0.551197 0.564204 0.037 Uiso calc U R 1
C C51 0.9184(4) 0.4794(2) 0.5855(2) 0.0289(10) Uani d . . 1
H H51 0.983221 0.445865 0.59495 0.035 Uiso calc U R 1
C C52 0.7794(4) 0.4655(2) 0.5898(2) 0.0240(9) Uani d . . 1
H H52 0.749747 0.42257 0.602276 0.029 Uiso calc U R 1
N N1 0.2960(4) 0.67431(18) 0.65951(17) 0.0262(8) Uani d . . 1
O O1 0.4793(4) 0.56943(14) 0.70238(14) 0.0303(8) Uani d . . 1
O O2 0.6106(4) 0.34526(14) 0.73367(13) 0.0286(7) Uani d . . 1
O O3 0.0266(3) 0.33047(16) 0.64713(13) 0.0271(7) Uani d . . 1
O O4 0.7655(4) 0.2851(2) 0.63800(18) 0.0497(11) Uani d . D 1
H H1O 0.864(5) 0.302(3) 0.641(3) 0.08(2) Uiso d . D 1
H H2O 0.720(6) 0.311(3) 0.671(2) 0.063(19) Uiso d . D 1
P P1 0.50090(10) 0.50152(5) 0.58078(5) 0.0148(2) Uani d . . 1
P P2 0.14081(10) 0.32632(5) 0.69192(5) 0.0191(2) Uani d . . 1
Pd Pd1 0.39721(3) 0.59261(2) 0.61826(2) 0.01676(7) Uani d . . 1

loop_
_atom_site_aniso_label
_atom_site_aniso_U_11
_atom_site_aniso_U_22
_atom_site_aniso_U_33
_atom_site_aniso_U_12
_atom_site_aniso_U_13
_atom_site_aniso_U_23
C1 0.024(2) 0.0145(19) 0.022(2) -0.0011(16) -0.0017(17) 0.0019(16)
C2 0.033(3) 0.016(2) 0.026(2) -0.0025(17) 0.0016(18) 0.0004(17)
C3 0.043(3) 0.024(2) 0.023(2) -0.006(2) -0.005(2) 0.0018(19)
C4 0.047(3) 0.030(3) 0.035(3) -0.002(2) -0.016(2) 0.009(2)
C5 0.032(2) 0.026(2) 0.046(3) 0.003(2) -0.012(2) 0.002(2)
C6 0.022(2) 0.021(2) 0.031(2) -0.0016(18) -0.0044(18) 0.0007(19)
C7 0.020(2) 0.027(2) 0.038(3) 0.0049(17) 0.003(2) -0.004(2)
C8 0.030(2) 0.037(3) 0.050(3) 0.011(2) 0.001(2) -0.007(2)
C9 0.059(4) 0.061(4) 0.025(3) 0.024(3) 0.010(3) -0.007(3)
C10 0.032(2) 0.032(3) 0.054(3) 0.008(2) -0.016(3) -0.022(2)
C11 0.026(2) 0.020(2) 0.018(2) -0.0032(17) -0.0016(16) 0.0014(16)
C12 0.030(2) 0.023(2) 0.017(2) -0.0021(18) -0.0025(16) 0.0012(17)
C13 0.051(3) 0.028(2) 0.021(2) -0.005(2) -0.004(2) -0.0044(18)
C14 0.050(3) 0.037(3) 0.026(2) -0.001(2) -0.006(2) -0.008(2)
C15 0.053(3) 0.044(3) 0.019(2) 0.000(2) -0.009(2) 0.000(2)
C16 0.044(3) 0.029(3) 0.023(2) 0.002(2) -0.004(2) 0.0043(19)
C17 0.025(2) 0.026(2) 0.0185(19) -0.001(2) -0.0025(19) 0.0012(16)
C18 0.022(2) 0.023(2) 0.0188(19) 0.000(2) 0.0014(15) 0.0028(18)
C19 0.020(2) 0.0157(19) 0.0150(19) -0.0026(16) 0.0006(15) 0.0008(15)
C20 0.0168(18) 0.0164(19) 0.0153(19) 0.0003(15) 0.0007(14) 0.0015(14)
C21 0.0209(18) 0.0149(19) 0.0170(18) -0.0025(16) 0.0005(14) 0.0009(16)
C22 0.0193(19) 0.017(2) 0.0144(19) -0.0020(15) -0.0002(15) 0.0012(15)
C23 0.0215(18) 0.0129(18) 0.025(2) -0.0037(15) 0.0058(17) 0.0028(17)
C24 0.029(2) 0.022(2) 0.024(2) -0.0025(18) 0.0006(18) 0.0027(18)
C25 0.040(3) 0.024(2) 0.025(3) -0.009(2) 0.006(2) -0.0024(19)
C26 0.041(3) 0.023(2) 0.041(3) -0.007(2) 0.015(3) -0.011(2)
C27 0.028(2) 0.025(3) 0.066(4) 0.008(2) 0.006(2) -0.006(3)
C28 0.0235(19) 0.021(2) 0.043(3) 0.0009(17) -0.005(2) -0.002(2)
C29 0.0179(18) 0.023(2) 0.020(2) -0.0050(16) 0.0039(16) -0.0008(16)
C30 0.030(2) 0.027(2) 0.026(2) -0.0062(19) 0.0012(18) -0.0063(19)
C31 0.050(3) 0.024(2) 0.043(3) -0.011(2) 0.003(2) -0.010(2)
C32 0.042(3) 0.022(2) 0.038(3) -0.002(2) 0.011(2) 0.004(2)
C33 0.034(3) 0.033(3) 0.034(3) -0.002(2) 0.000(2) 0.009(2)
C34 0.032(2) 0.026(2) 0.033(3) -0.008(2) -0.005(2) 0.006(2)
C35 0.027(2) 0.020(2) 0.0161(19) -0.0005(17) 0.0047(17) 0.0028(15)
C36 0.023(2) 0.025(2) 0.034(2) 0.001(2) -0.0013(18) -0.006(2)
C37 0.027(2) 0.027(2) 0.047(3) 0.005(2) 0.002(2) -0.007(2)
C38 0.035(3) 0.023(2) 0.030(2) 0.0001(19) 0.0051(19) -0.0070(19)
C39 0.030(2) 0.029(2) 0.022(2) -0.006(2) -0.0011(18) -0.0022(19)
C40 0.024(2) 0.029(2) 0.020(2) -0.002(2) 0.0013(16) -0.002(2)
C41 0.0197(18) 0.0137(19) 0.016(2) 0.0007(15) 0.0016(15) 0.0014(15)
C42 0.0206(19) 0.0154(19) 0.019(2) -0.0009(16) 0.0015(16) 0.0009(16)
C43 0.022(2) 0.025(2) 0.023(2) -0.0043(17) -0.0034(17) 0.0011(17)
C44 0.033(2) 0.016(2) 0.017(2) -0.0035(17) -0.0011(17) -0.0046(16)
C45 0.032(2) 0.018(2) 0.020(2) 0.0043(18) -0.0004(18) -0.0032(17)
C46 0.0231(19) 0.0181(19) 0.0179(19) 0.0005(19) 0.0004(15) 0.0000(18)
C47 0.0175(19) 0.020(2) 0.0143(19) -0.0001(15) 0.0015(15) -0.0037(16)
C48 0.024(2) 0.020(2) 0.020(2) -0.0034(16) 0.0019(16) -0.0034(16)
C49 0.030(2) 0.026(2) 0.027(2) -0.010(2) 0.0050(17) -0.005(2)
C50 0.019(2) 0.041(3) 0.031(3) -0.006(2) 0.0050(19) -0.016(2)
C51 0.021(2) 0.033(2) 0.033(2) 0.0046(19) -0.0024(18) -0.009(2)
C52 0.019(2) 0.025(2) 0.028(2) 0.0006(17) -0.0008(17) -0.0024(18)
N1 0.0279(19) 0.024(2) 0.027(2) 0.0062(16) -0.0023(16) -0.0047(16)
O1 0.051(2) 0.0184(15) 0.0217(16) 0.0065(14) -0.0106(15) -0.0027(12)
O2 0.0411(18) 0.0211(15) 0.0235(15) 0.0054(15) -0.0029(15) 0.0006(12)
O3 0.0248(16) 0.0349(18) 0.0215(16) 0.0017(14) -0.0002(12) 0.0009(14)
O4 0.031(2) 0.063(3) 0.055(3) -0.0108(19) 0.0057(17) -0.033(2)
P1 0.0162(5) 0.0131(5) 0.0150(5) -0.0004(4) 0.0001(4) -0.0004(4)
P2 0.0185(5) 0.0218(5) 0.0170(5) -0.0022(4) 0.0005(4) 0.0004(4)
Pd1 0.01943(12) 0.01402(12) 0.01684(13) 0.00096(13) 0.00033(12) -0.00140(12)

loop_
_atom_type_symbol
_atom_type_description
_atom_type_scat_dispersion_real
_atom_type_scat_dispersion_imag
_atom_type_scat_source
C C 0.0033 0.0016 'International Tables Vol C Tables 4.2.6.8 and 6.1.1.4'
H H 0.0000 0.0000 'International Tables Vol C Tables 4.2.6.8 and 6.1.1.4'
N N 0.0061 0.0033 'International Tables Vol C Tables 4.2.6.8 and 6.1.1.4'
O O 0.0106 0.0060 'International Tables Vol C Tables 4.2.6.8 and 6.1.1.4'
P P 0.1023 0.0942 'International Tables Vol C Tables 4.2.6.8 and 6.1.1.4'
Pd Pd -0.9988 1.0072 'International Tables Vol C Tables 4.2.6.8 and 6.1.1.4'

loop_
_geom_angle_atom_site_label_1
_geom_angle_atom_site_label_2
_geom_angle_atom_site_label_3
_geom_angle
C2 C1 C6 118.9(4)
C2 C1 Pd1 128.3(3)
C6 C1 Pd1 112.5(3)
C1 C2 C3 120.3(4)
C1 C2 H2 119.8
C3 C2 H2 119.8
C4 C3 C2 120.3(4)
C4 C3 H3 119.9
C2 C3 H3 119.9
C5 C4 C3 119.8(4)
C5 C4 H4 120.1
C3 C4 H4 120.1
C4 C5 C6 120.2(5)
C4 C5 H5 119.9
C6 C5 H5 119.9
C5 C6 C1 120.5(4)
C5 C6 C7 122.3(4)
C1 C6 C7 117.2(4)
N1 C7 C6 105.6(3)
N1 C7 C8 114.7(4)
C6 C7 C8 114.8(4)
N1 C7 H7 107.1
C6 C7 H7 107.1
C8 C7 H7 107.1
C7 C8 H8A 109.5
C7 C8 H8B 109.5
H8A C8 H8B 109.5
C7 C8 H8C 109.5
H8A C8 H8C 109.5
H8B C8 H8C 109.5
N1 C9 H9A 109.5
N1 C9 H9B 109.5
H9A C9 H9B 109.5
N1 C9 H9C 109.5
H9A C9 H9C 109.5
H9B C9 H9C 109.5
N1 C10 H10A 109.5
N1 C10 H10B 109.5
H10A C10 H10B 109.5
N1 C10 H10C 109.5
H10A C10 H10C 109.5
H10B C10 H10C 109.5
O1 C11 C19 130.7(4)
O1 C11 C12 119.8(4)
C19 C11 C12 109.4(4)
C13 C12 C17 122.0(4)
C13 C12 C11 130.7(4)
C17 C12 C11 107.2(4)
C12 C13 C14 117.2(4)
C12 C13 H13 121.4
C14 C13 H13 121.4
C15 C14 C13 121.0(5)
C15 C14 H14 119.5
C13 C14 H14 119.5
C14 C15 C16 121.3(4)
C14 C15 H15 119.4
C16 C15 H15 119.4
C17 C16 C15 117.6(4)
C17 C16 H16 121.2
C15 C16 H16 121.2
C16 C17 C12 120.9(4)
C16 C17 C18 131.5(4)
C12 C17 C18 107.6(4)
O2 C18 C19 128.8(4)
O2 C18 C17 124.0(4)
C19 C18 C17 107.2(4)
C11 C19 C18 108.3(4)
C11 C19 C20 125.9(4)
C18 C19 C20 125.5(4)
C19 C20 C21 111.2(3)
C19 C20 P1 112.4(3)
C21 C20 P1 109.0(3)
C19 C20 H20 108.0
C21 C20 H20 108.0
P1 C20 H20 108.0
C22 C21 C20 110.2(3)
C22 C21 H21A 109.6
C20 C21 H21A 109.6
C22 C21 H21B 109.6
C20 C21 H21B 109.6
H21A C21 H21B 108.1
C23 C22 C21 112.9(3)
C23 C22 P2 110.1(3)
C21 C22 P2 111.4(3)
C23 C22 H22 107.4
C21 C22 H22 107.4
P2 C22 H22 107.4
C28 C23 C24 117.9(4)
C28 C23 C22 120.1(4)
C24 C23 C22 122.0(4)
C25 C24 C23 121.3(4)
C25 C24 H24 119.4
C23 C24 H24 119.4
C26 C25 C24 119.9(5)
C26 C25 H25 120.1
C24 C25 H25 120.1
C25 C26 C27 119.5(4)
C25 C26 H26 120.3
C27 C26 H26 120.3
C26 C27 C28 120.7(5)
C26 C27 H27 119.6
C28 C27 H27 119.6
C23 C28 C27 120.7(5)
C23 C28 H28 119.6
C27 C28 H28 119.6
C30 C29 C34 119.1(4)
C30 C29 P2 118.6(3)
C34 C29 P2 122.3(3)
C31 C30 C29 120.0(4)
C31 C30 H30 120.0
C29 C30 H30 120.0
C32 C31 C30 121.0(4)
C32 C31 H31 119.5
C30 C31 H31 119.5
C31 C32 C33 119.1(4)
C31 C32 H32 120.4
C33 C32 H32 120.4
C32 C33 C34 120.3(5)
C32 C33 H33 119.9
C34 C33 H33 119.9
C33 C34 C29 120.4(4)
C33 C34 H34 119.8
C29 C34 H34 119.8
C36 C35 C40 118.9(4)
C36 C35 P2 117.7(3)
C40 C35 P2 123.4(3)
C37 C36 C35 120.0(4)
C37 C36 H36 120.0
C35 C36 H36 120.0
C38 C37 C36 120.4(4)
C38 C37 H37 119.8
C36 C37 H37 119.8
C37 C38 C39 120.5(4)
C37 C38 H38 119.8
C39 C38 H38 119.8
C40 C39 C38 119.9(4)
C40 C39 H39 120.0
C38 C39 H39 120.0
C39 C40 C35 120.2(4)
C39 C40 H40 119.9
C35 C40 H40 119.9
C46 C41 C42 118.9(4)
C46 C41 P1 120.2(3)
C42 C41 P1 119.7(3)
C43 C42 C41 120.2(4)
C43 C42 H42 119.9
C41 C42 H42 119.9
C44 C43 C42 120.4(4)
C44 C43 H43 119.8
C42 C43 H43 119.8
C45 C44 C43 119.8(4)
C45 C44 H44 120.1
C43 C44 H44 120.1
C44 C45 C46 120.3(4)
C44 C45 H45 119.9
C46 C45 H45 119.9
C41 C46 C45 120.4(4)
C41 C46 H46 119.8
C45 C46 H46 119.8
C48 C47 C52 119.2(4)
C48 C47 P1 118.0(3)
C52 C47 P1 122.8(3)
C49 C48 C47 120.5(4)
C49 C48 H48 119.7
C47 C48 H48 119.7
C50 C49 C48 119.9(4)
C50 C49 H49 120.0
C48 C49 H49 120.0
C49 C50 C51 120.6(4)
C49 C50 H50 119.7
C51 C50 H50 119.7
C50 C51 C52 119.9(4)
C50 C51 H51 120.0
C52 C51 H51 120.0
C51 C52 C47 119.9(4)
C51 C52 H52 120.1
C47 C52 H52 120.1
C10 N1 C9 107.6(4)
C10 N1 C7 112.7(4)
C9 N1 C7 111.1(4)
C10 N1 Pd1 107.7(3)
C9 N1 Pd1 111.9(3)
C7 N1 Pd1 105.8(3)
C11 O1 Pd1 130.1(3)
H1O O4 H2O 101.(5)
C41 P1 C47 107.06(18)
C41 P1 C20 99.86(18)
C47 P1 C20 105.69(18)
C41 P1 Pd1 124.46(13)
C47 P1 Pd1 110.57(13)
C20 P1 Pd1 107.34(13)
O3 P2 C35 111.42(19)
O3 P2 C29 112.48(19)
C35 P2 C29 106.81(19)
O3 P2 C22 114.18(18)
C35 P2 C22 106.51(19)
C29 P2 C22 104.88(19)
C1 Pd1 O1 167.70(14)
C1 Pd1 N1 81.57(16)
O1 Pd1 N1 87.86(13)
C1 Pd1 P1 102.05(12)
O1 Pd1 P1 88.79(9)
N1 Pd1 P1 175.68(11)

loop_
_geom_bond_atom_site_label_1
_geom_bond_atom_site_label_2
_geom_bond_distance
C1 C2 1.392(6)
C1 C6 1.411(6)
C1 Pd1 1.990(4)
C2 C3 1.402(6)
C2 H2 0.95
C3 C4 1.399(7)
C3 H3 0.95
C4 C5 1.383(7)
C4 H4 0.95
C5 C6 1.398(6)
C5 H5 0.95
C6 C7 1.522(7)
C7 N1 1.493(6)
C7 C8 1.525(6)
C7 H7 1.0
C8 H8A 0.98
C8 H8B 0.98
C8 H8C 0.98
C9 N1 1.488(6)
C9 H9A 0.98
C9 H9B 0.98
C9 H9C 0.98
C10 N1 1.485(6)
C10 H10A 0.98
C10 H10B 0.98
C10 H10C 0.98
C11 O1 1.274(5)
C11 C19 1.385(6)
C11 C12 1.499(6)
C12 C13 1.377(6)
C12 C17 1.381(6)
C13 C14 1.410(7)
C13 H13 0.95
C14 C15 1.366(7)
C14 H14 0.95
C15 C16 1.405(7)
C15 H15 0.95
C16 C17 1.381(6)
C16 H16 0.95
C17 C18 1.511(6)
C18 O2 1.248(5)
C18 C19 1.432(6)
C19 C20 1.503(5)
C20 C21 1.558(5)
C20 P1 1.848(4)
C20 H20 1.0
C21 C22 1.551(5)
C21 H21A 0.99
C21 H21B 0.99
C22 C23 1.513(6)
C22 P2 1.826(4)
C22 H22 1.0
C23 C28 1.385(6)
C23 C24 1.402(6)
C24 C25 1.385(6)
C24 H24 0.95
C25 C26 1.380(7)
C25 H25 0.95
C26 C27 1.380(7)
C26 H26 0.95
C27 C28 1.387(7)
C27 H27 0.95
C28 H28 0.95
C29 C30 1.387(6)
C29 C34 1.389(6)
C29 P2 1.809(4)
C30 C31 1.384(7)
C30 H30 0.95
C31 C32 1.379(7)
C31 H31 0.95
C32 C33 1.385(7)
C32 H32 0.95
C33 C34 1.387(6)
C33 H33 0.95
C34 H34 0.95
C35 C36 1.391(6)
C35 C40 1.407(6)
C35 P2 1.801(4)
C36 C37 1.388(6)
C36 H36 0.95
C37 C38 1.371(7)
C37 H37 0.95
C38 C39 1.380(6)
C38 H38 0.95
C39 C40 1.383(6)
C39 H39 0.95
C40 H40 0.95
C41 C46 1.393(6)
C41 C42 1.400(5)
C41 P1 1.824(4)
C42 C43 1.389(6)
C42 H42 0.95
C43 C44 1.383(6)
C43 H43 0.95
C44 C45 1.383(6)
C44 H44 0.95
C45 C46 1.391(6)
C45 H45 0.95
C46 H46 0.95
C47 C48 1.396(6)
C47 C52 1.400(6)
C47 P1 1.827(4)
C48 C49 1.390(6)
C48 H48 0.95
C49 C50 1.379(7)
C49 H49 0.95
C50 C51 1.385(7)
C50 H50 0.95
C51 C52 1.398(6)
C51 H51 0.95
C52 H52 0.95
N1 Pd1 2.126(4)
O1 Pd1 2.098(3)
O3 P2 1.507(3)
O4 H1O 1.03(4)
O4 H2O 1.01(4)
P1 Pd1 2.2524(11)
